data_4328778
loop_
_publ_author_name
'Yong-Jun Yuan'
'Ji-Yuan Zhang'
'Zhen-Tao Yu'
'Jian-Yong Feng'
'Wen-Jun Luo'
'Jin-Hua Ye'
'Zhi-Gang Zou'

_publ_section_title
;
 Impact of Ligand Modification on Hydrogen Photogeneration and
 Light-Harvesting Applications Using Cyclometalated Iridium Complexes
;
_journal_name_full 'Inorganic Chemistry'
_journal_page_first 4123
_journal_page_last 4133
_journal_paper_doi 10.1021/ic202423y
_journal_volume 51
_journal_year 2012
_chemical_formula_moiety 'C40 H21 F6 Ir N4 O4 S2, 3(H2 O)'
_chemical_formula_sum 'C40 H27 F6 Ir N4 O7 S2'
_chemical_formula_weight 1045.98
_chemical_name_systematic
;
 ?
;
_space_group_IT_number 14
_symmetry_cell_setting monoclinic
_symmetry_space_group_name_Hall '-P 2yn'
_symmetry_space_group_name_H-M 'P 1 21/n 1'
_atom_sites_solution_hydrogens geom
_atom_sites_solution_primary direct
_atom_sites_solution_secondary difmap
_audit_creation_method SHELXL-97
_cell_angle_alpha 90.00
_cell_angle_beta 109.1220(10)
_cell_angle_gamma 90.00
_cell_formula_units_Z 4
_cell_length_a 15.5040(10)
_cell_length_b 16.4391(11)
_cell_length_c 21.5466(14)
_cell_measurement_reflns_used 6156
_cell_measurement_temperature 291(2)
_cell_measurement_theta_max 23.02
_cell_measurement_theta_min 2.32
_cell_volume 5188.6(6)
_computing_cell_refinement SMART
_computing_data_collection 'SMART (Bruker, 2000)'
_computing_data_reduction 'SAINT (Bruker, 2000)'
_computing_molecular_graphics SHELXTL
_computing_publication_material SHELXTL
_computing_structure_refinement SHELXTL
_computing_structure_solution 'SHELXTL (Bruker, 2000)'
_diffrn_ambient_temperature 291(2)
_diffrn_measured_fraction_theta_full 0.998
_diffrn_measured_fraction_theta_max 0.998
_diffrn_measurement_device_type 'Bruker Smart Apex CCD'
_diffrn_measurement_method 'phi and omega scans'
_diffrn_radiation_monochromator graphite
_diffrn_radiation_source 'sealed tube'
_diffrn_radiation_type MoK\a
_diffrn_radiation_wavelength 0.71073
_diffrn_reflns_av_R_equivalents 0.0559
_diffrn_reflns_av_sigmaI/netI 0.0709
_diffrn_reflns_limit_h_max 19
_diffrn_reflns_limit_h_min -11
_diffrn_reflns_limit_k_max 20
_diffrn_reflns_limit_k_min -20
_diffrn_reflns_limit_l_max 25
_diffrn_reflns_limit_l_min -26
_diffrn_reflns_number 27982
_diffrn_reflns_theta_full 26.00
_diffrn_reflns_theta_max 26.00
_diffrn_reflns_theta_min 1.59
_exptl_absorpt_coefficient_mu 2.718
_exptl_absorpt_correction_T_max 0.5862
_exptl_absorpt_correction_T_min 0.4961
_exptl_absorpt_correction_type multi-scan
_exptl_absorpt_process_details 'SADABS; Bruker, 2000'
_exptl_crystal_density_diffrn 1.339
_exptl_crystal_F_000 2056
_exptl_crystal_size_max 0.30
_exptl_crystal_size_mid 0.24
_exptl_crystal_size_min 0.22
_refine_diff_density_max 1.242
_refine_diff_density_min -1.101
_refine_diff_density_rms 0.113
_refine_ls_extinction_method none
_refine_ls_goodness_of_fit_ref 1.091
_refine_ls_hydrogen_treatment constr
_refine_ls_matrix_type full
_refine_ls_number_parameters 604
_refine_ls_number_reflns 10180
_refine_ls_number_restraints 0
_refine_ls_restrained_S_all 1.091
_refine_ls_R_factor_all 0.0721
_refine_ls_R_factor_gt 0.0487
_refine_ls_shift/su_max 0.000
_refine_ls_shift/su_mean 0.000
_refine_ls_structure_factor_coef Fsqd
_refine_ls_weighting_details 'calc w=1/[\s^2^(Fo^2^)+(0.0593P)^2^+0.0000P] where P=(Fo^2^+2Fc^2^)/3'
_refine_ls_weighting_scheme calc
_refine_ls_wR_factor_gt 0.1115
_refine_ls_wR_factor_ref 0.1220
_reflns_number_gt 7008
_reflns_number_total 10180
_reflns_threshold_expression >2sigma(I)
_cod_data_source_file ic202423y_si_002.cif
_cod_data_source_block 2100913b_0m
_cod_original_sg_symbol_H-M 'P 1 21/n 1 '
_cod_database_code 4328778

loop_
_symmetry_equiv_pos_as_xyz
'x, y, z'
'-x+1/2, y+1/2, -z+1/2'
'-x, -y, -z'
'x-1/2, -y-1/2, z-1/2'

loop_
_atom_site_label
_atom_site_type_symbol
_atom_site_fract_x
_atom_site_fract_y
_atom_site_fract_z
_atom_site_U_iso_or_equiv
_atom_site_adp_type
_atom_site_occupancy
_atom_site_symmetry_multiplicity
_atom_site_calc_flag
_atom_site_refinement_flags
C1 C 0.7886(5) 0.0186(4) 0.1116(3) 0.0503(16) Uani 1 1 d .
H1 H 0.7553 0.0662 0.0985 0.060 Uiso 1 1 calc R
C2 C 0.7689(5) -0.0509(4) 0.0694(3) 0.0479(15) Uani 1 1 d .
H2 H 0.7210 -0.0502 0.0298 0.057 Uiso 1 1 calc R
C3 C 0.8215(5) -0.1173(4) 0.0885(3) 0.0489(16) Uani 1 1 d .
C4 C 0.8924(4) -0.1191(4) 0.1509(3) 0.0424(13) Uani 1 1 d .
H4 H 0.9291 -0.1649 0.1643 0.051 Uiso 1 1 calc R
C5 C 0.9052(4) -0.0508(3) 0.1912(3) 0.0345(12) Uani 1 1 d .
C6 C 0.9718(4) -0.0471(3) 0.2566(3) 0.0408(13) Uani 1 1 d .
C7 C 1.0191(5) -0.1166(4) 0.2887(3) 0.0501(16) Uani 1 1 d .
H7 H 1.0108 -0.1671 0.2682 0.060 Uiso 1 1 calc R
C8 C 1.0780(4) -0.1063(4) 0.3518(3) 0.0443(14) Uani 1 1 d .
C9 C 1.0872(5) -0.0318(4) 0.3834(3) 0.0518(16) Uani 1 1 d .
H9 H 1.1251 -0.0264 0.4267 0.062 Uiso 1 1 calc R
C10 C 1.0390(4) 0.0343(4) 0.3494(3) 0.0492(16) Uani 1 1 d .
H10 H 1.0454 0.0848 0.3700 0.059 Uiso 1 1 calc R
C11 C 0.8102(5) -0.1939(4) 0.0467(4) 0.0561(17) Uani 1 1 d .
C12 C 1.1278(5) -0.1832(5) 0.3837(3) 0.0583(19) Uani 1 1 d .
C13 C 0.7534(5) 0.0382(4) 0.2978(3) 0.0480(15) Uani 1 1 d .
C14 C 0.7236(5) -0.0246(4) 0.2547(3) 0.0521(16) Uani 1 1 d .
H14 H 0.7477 -0.0326 0.2209 0.063 Uiso 1 1 calc R
C15 C 0.6519(6) -0.0802(5) 0.2625(4) 0.068(2) Uani 1 1 d .
H15 H 0.6314 -0.1244 0.2346 0.081 Uiso 1 1 calc R
C16 C 0.6160(6) -0.0638(5) 0.3134(4) 0.067(2) Uani 1 1 d .
H16 H 0.5705 -0.0977 0.3179 0.081 Uiso 1 1 calc R
C17 C 0.6452(6) 0.0006(5) 0.3571(3) 0.066(2) Uani 1 1 d .
H17 H 0.6198 0.0108 0.3899 0.080 Uiso 1 1 calc R
C18 C 0.7167(6) 0.0505(5) 0.3489(4) 0.064(2) Uani 1 1 d .
C19 C 0.8324(5) 0.1499(4) 0.3446(3) 0.0507(16) Uani 1 1 d .
C20 C 0.8973(5) 0.2108(4) 0.3516(3) 0.0485(15) Uani 1 1 d .
C21 C 0.9223(6) 0.2712(5) 0.4020(4) 0.0612(19) Uani 1 1 d .
H21 H 0.8919 0.2755 0.4326 0.073 Uiso 1 1 calc R
C22 C 0.9925(6) 0.3224(4) 0.4036(4) 0.064(2) Uani 1 1 d .
C23 C 1.0342(5) 0.3221(4) 0.3563(4) 0.0537(18) Uani 1 1 d .
H23 H 1.0789 0.3608 0.3586 0.064 Uiso 1 1 calc R
C24 C 1.0107(4) 0.2637(3) 0.3030(4) 0.0521(18) Uani 1 1 d .
H24 H 1.0409 0.2611 0.2722 0.062 Uiso 1 1 calc R
C25 C 0.9356(5) 0.2090(4) 0.3018(3) 0.0463(15) Uani 1 1 d .
C26 C 1.0187(7) 0.3902(5) 0.4537(4) 0.073(2) Uani 1 1 d .
C27 C 1.0459(5) 0.1506(5) 0.1704(4) 0.0605(18) Uani 1 1 d .
C28 C 1.1108(6) 0.0976(6) 0.2069(5) 0.078(3) Uani 1 1 d .
H28 H 1.0992 0.0634 0.2376 0.093 Uiso 1 1 calc R
C29 C 1.1924(6) 0.0968(6) 0.1970(4) 0.067(2) Uani 1 1 d .
H29 H 1.2372 0.0626 0.2235 0.080 Uiso 1 1 calc R
C30 C 1.2158(7) 0.1446(5) 0.1485(4) 0.071(2) Uani 1 1 d .
H30 H 1.2728 0.1425 0.1430 0.085 Uiso 1 1 calc R
C31 C 1.1420(6) 0.1966(6) 0.1090(5) 0.084(3) Uani 1 1 d .
H31 H 1.1496 0.2294 0.0760 0.100 Uiso 1 1 calc R
C32 C 1.0633(6) 0.1958(5) 0.1214(4) 0.067(2) Uani 1 1 d .
C33 C 0.9073(5) 0.2135(4) 0.1286(3) 0.0495(16) Uani 1 1 d .
C34 C 0.8186(5) 0.2367(4) 0.1281(3) 0.0447(14) Uani 1 1 d .
C35 C 0.7568(6) 0.2883(5) 0.0850(4) 0.064(2) Uani 1 1 d .
H35 H 0.7713 0.3112 0.0502 0.077 Uiso 1 1 calc R
C36 C 0.6759(5) 0.3060(5) 0.0926(4) 0.062(2) Uani 1 1 d .
C37 C 0.6514(5) 0.2703(4) 0.1408(4) 0.0556(17) Uani 1 1 d .
H37 H 0.5942 0.2818 0.1439 0.067 Uiso 1 1 calc R
C38 C 0.7085(4) 0.2170(4) 0.1859(4) 0.0572(19) Uani 1 1 d .
H38 H 0.6896 0.1939 0.2187 0.069 Uiso 1 1 calc R
C39 C 0.7961(4) 0.1980(4) 0.1817(3) 0.0428(14) Uani 1 1 d .
C40 C 0.6133(6) 0.3650(5) 0.0457(4) 0.069(2) Uani 1 1 d .
F1 F 0.9985(4) 0.3739(3) 0.5053(3) 0.0779(13) Uani 1 1 d .
F2 F 1.0892(4) 0.4273(3) 0.4615(2) 0.0777(13) Uani 1 1 d .
F3 F 0.9650(4) 0.4525(3) 0.4387(2) 0.0777(13) Uani 1 1 d .
F4 F 0.6223(4) 0.3735(3) -0.0073(3) 0.0813(14) Uani 1 1 d .
F5 F 0.6059(3) 0.4333(3) 0.0768(3) 0.0845(15) Uani 1 1 d .
F6 F 0.5255(3) 0.3442(3) 0.0310(2) 0.0849(15) Uani 1 1 d .
Ir Ir 0.890293(16) 0.118685(13) 0.235096(10) 0.03638(9) Uani 1 1 d .
N1 N 0.8543(4) 0.0154(3) 0.1697(2) 0.0468(13) Uani 1 1 d .
N2 N 0.9830(4) 0.0265(3) 0.2867(2) 0.0402(11) Uani 1 1 d .
N3 N 0.8166(4) 0.0957(3) 0.2988(2) 0.0453(12) Uani 1 1 d .
N4 N 0.9580(3) 0.1621(3) 0.1746(3) 0.0416(11) Uani 1 1 d .
O1 O 0.7443(4) -0.1900(4) -0.0048(3) 0.0771(17) Uani 1 1 d .
O2 O 0.8629(4) -0.2492(3) 0.0618(3) 0.0666(14) Uani 1 1 d .
O3 O 1.1175(4) -0.2465(3) 0.3541(3) 0.0717(16) Uani 1 1 d .
O4 O 1.1706(4) -0.1728(3) 0.4426(2) 0.0680(15) Uani 1 1 d .
H4A H 1.1681 -0.2222 0.4657 0.102 Uiso 1 1 d R
O1W O 0.4848(11) 0.1117(12) 0.1968(7) 0.068(5) Uani 0.30 1 d P
H1X H 0.5289 0.0980 0.1838 0.082 Uiso 0.30 1 d PR
H1Y H 0.4385 0.1232 0.1638 0.082 Uiso 0.30 1 d PR
O2W O 0.4384(12) 0.1063(12) 0.2748(11) 0.079(6) Uani 0.30 1 d P
H2X H 0.3883 0.1324 0.2622 0.095 Uiso 0.30 1 d PR
H2Y H 0.4742 0.1281 0.3095 0.095 Uiso 0.30 1 d PR
O3W O 0.6141(13) 0.5772(13) 0.5599(11) 0.085(6) Uani 0.30 1 d P
H3X H 0.5975 0.5362 0.5348 0.102 Uiso 0.30 1 d PR
H3Y H 0.5893 0.5753 0.5897 0.102 Uiso 0.30 1 d PR
O4W O 0.1798(13) 0.4856(12) 0.1278(15) 0.117(10) Uani 0.30 1 d P
H4X H 0.2220 0.4530 0.1269 0.140 Uiso 0.30 1 d PR
H4Y H 0.2023 0.5231 0.1555 0.140 Uiso 0.30 1 d PR
O5W O 0.1172(13) 0.3988(10) 1.0061(8) 0.062(5) Uani 0.30 1 d P
H5X H 0.0620 0.3828 0.9939 0.075 Uiso 0.30 1 d PR
H5Y H 0.1503 0.3626 0.9970 0.075 Uiso 0.30 1 d PR
O6W O 0.0336(16) 0.5086(16) 0.0736(12) 0.104(8) Uani 0.30 1 d P
H6X H 0.0584 0.4749 0.0546 0.125 Uiso 0.30 1 d PR
H6Y H -0.0111 0.5317 0.0451 0.125 Uiso 0.30 1 d PR
O7W O 0.2256(13) 0.7386(13) 0.0951(8) 0.077(6) Uani 0.30 1 d P
H7X H 0.1918 0.6969 0.0911 0.093 Uiso 0.30 1 d PR
H7Y H 0.2801 0.7265 0.1180 0.093 Uiso 0.30 1 d PR
O8W O 0.3246(16) 0.3008(14) 0.2910(14) 0.123(10) Uani 0.30 1 d P
H8X H 0.3629 0.2776 0.2763 0.148 Uiso 0.30 1 d PR
H8Y H 0.3284 0.2805 0.3281 0.148 Uiso 0.30 1 d PR
O9W O 0.1926(15) 0.3757(12) 0.2263(9) 0.085(7) Uani 0.30 1 d P
H9X H 0.1663 0.3331 0.2333 0.102 Uiso 0.30 1 d PR
H9Y H 0.1649 0.4174 0.2335 0.102 Uiso 0.30 1 d PR
O10W O 0.3642(12) 0.1577(9) 0.3266(7) 0.061(5) Uani 0.30 1 d P
H10X H 0.3650 0.1996 0.3499 0.073 Uiso 0.30 1 d PR
H10Y H 0.3914 0.1188 0.3513 0.073 Uiso 0.30 1 d PR
S1 S 0.76506(15) 0.13594(12) 0.39618(9) 0.0615(5) Uani 1 1 d .
S2 S 0.96355(15) 0.25223(12) 0.07852(10) 0.0609(5) Uani 1 1 d .

loop_
_atom_site_aniso_label
_atom_site_aniso_U_11
_atom_site_aniso_U_22
_atom_site_aniso_U_33
_atom_site_aniso_U_23
_atom_site_aniso_U_13
_atom_site_aniso_U_12
C1 0.050(4) 0.057(4) 0.036(3) 0.002(3) 0.003(3) 0.010(3)
C2 0.054(4) 0.043(4) 0.037(3) 0.004(3) 0.002(3) 0.007(3)
C3 0.069(4) 0.045(3) 0.026(3) 0.006(2) 0.007(3) 0.011(3)
C4 0.047(3) 0.039(3) 0.039(3) -0.002(3) 0.011(3) 0.005(3)
C5 0.046(3) 0.025(3) 0.031(3) 0.005(2) 0.010(2) -0.005(2)
C6 0.041(3) 0.032(3) 0.040(3) -0.004(2) 0.001(3) 0.002(2)
C7 0.044(3) 0.036(3) 0.056(4) -0.005(3) -0.003(3) -0.010(3)
C8 0.046(4) 0.041(3) 0.039(3) 0.001(3) 0.005(3) -0.007(3)
C9 0.043(4) 0.061(4) 0.039(3) 0.005(3) -0.003(3) 0.003(3)
C10 0.045(4) 0.048(4) 0.039(3) 0.006(3) -0.008(3) -0.008(3)
C11 0.060(4) 0.048(4) 0.051(4) 0.004(3) 0.006(4) 0.000(3)
C12 0.065(5) 0.052(4) 0.044(4) 0.003(3) -0.001(3) 0.002(3)
C13 0.041(3) 0.047(4) 0.052(4) 0.007(3) 0.011(3) 0.001(3)
C14 0.060(4) 0.039(3) 0.050(4) 0.000(3) 0.008(3) -0.001(3)
C15 0.069(5) 0.062(5) 0.079(6) -0.007(4) 0.034(5) -0.010(4)
C16 0.071(5) 0.068(5) 0.067(5) -0.012(4) 0.029(4) 0.014(4)
C17 0.080(6) 0.081(6) 0.039(4) -0.002(4) 0.020(4) -0.005(4)
C18 0.085(6) 0.059(5) 0.053(4) 0.002(3) 0.030(4) -0.010(4)
C19 0.075(5) 0.047(3) 0.025(3) 0.007(3) 0.009(3) -0.004(3)
C20 0.054(4) 0.043(4) 0.041(3) -0.008(3) 0.005(3) 0.005(3)
C21 0.063(5) 0.060(4) 0.054(4) -0.016(3) 0.009(4) 0.001(4)
C22 0.084(6) 0.040(4) 0.054(4) 0.009(3) 0.002(4) -0.002(4)
C23 0.044(4) 0.035(3) 0.061(4) -0.002(3) -0.012(3) -0.007(3)
C24 0.033(3) 0.026(3) 0.081(5) 0.011(3) -0.004(3) 0.000(2)
C25 0.059(4) 0.035(3) 0.042(3) 0.002(3) 0.012(3) -0.011(3)
C26 0.084(6) 0.067(5) 0.059(5) 0.000(4) 0.011(5) -0.014(5)
C27 0.059(5) 0.063(5) 0.057(4) -0.006(4) 0.015(4) -0.001(4)
C28 0.051(5) 0.081(6) 0.095(7) 0.012(5) 0.015(5) -0.018(4)
C29 0.063(5) 0.097(6) 0.044(4) -0.009(4) 0.022(4) -0.001(4)
C30 0.091(6) 0.063(5) 0.070(5) -0.001(4) 0.042(5) 0.018(5)
C31 0.074(6) 0.082(6) 0.119(8) 0.029(6) 0.065(6) 0.014(5)
C32 0.071(5) 0.062(5) 0.080(6) -0.016(4) 0.042(5) 0.000(4)
C33 0.051(4) 0.037(3) 0.059(4) 0.000(3) 0.016(3) -0.003(3)
C34 0.052(4) 0.038(3) 0.037(3) 0.001(2) 0.004(3) -0.006(3)
C35 0.075(5) 0.056(4) 0.047(4) -0.002(3) 0.001(4) 0.010(4)
C36 0.048(4) 0.055(4) 0.062(5) -0.010(4) -0.012(4) -0.009(3)
C37 0.053(4) 0.043(4) 0.060(4) 0.001(3) 0.004(3) 0.011(3)
C38 0.024(3) 0.048(4) 0.086(5) 0.002(4) -0.001(3) -0.002(3)
C39 0.037(3) 0.034(3) 0.050(3) 0.008(3) 0.004(3) -0.008(3)
C40 0.072(5) 0.052(4) 0.055(5) 0.000(4) -0.017(4) -0.021(4)
F1 0.080(3) 0.077(3) 0.078(3) 0.007(3) 0.027(3) 0.020(3)
F2 0.081(3) 0.070(3) 0.076(3) -0.014(2) 0.017(3) -0.005(3)
F3 0.087(4) 0.061(3) 0.074(3) 0.004(2) 0.013(3) -0.003(3)
F4 0.071(3) 0.090(4) 0.064(3) -0.004(3) -0.004(2) -0.016(3)
F5 0.064(3) 0.073(3) 0.086(3) -0.007(3) -0.016(3) -0.006(2)
F6 0.062(3) 0.079(3) 0.083(3) -0.005(3) -0.018(2) -0.013(3)
Ir 0.03833(13) 0.03504(13) 0.02792(12) 0.00016(9) 0.00017(9) -0.00048(10)
N1 0.059(3) 0.027(2) 0.039(3) -0.005(2) -0.004(3) -0.004(2)
N2 0.050(3) 0.032(2) 0.032(2) -0.0004(19) 0.006(2) -0.002(2)
N3 0.056(3) 0.038(3) 0.033(2) 0.005(2) 0.003(2) -0.007(2)
N4 0.042(3) 0.039(3) 0.047(3) -0.002(2) 0.018(2) -0.008(2)
O1 0.077(4) 0.069(4) 0.055(3) 0.006(3) -0.020(3) 0.011(3)
O2 0.069(4) 0.056(3) 0.064(3) 0.016(2) 0.006(3) 0.012(3)
O3 0.060(3) 0.052(3) 0.076(4) -0.003(3) -0.015(3) -0.007(3)
O4 0.076(4) 0.057(3) 0.047(3) 0.006(2) -0.014(3) -0.005(3)
O1W 0.037(8) 0.141(18) 0.027(7) 0.001(9) 0.009(6) 0.014(10)
O2W 0.045(10) 0.101(15) 0.094(14) -0.003(11) 0.028(10) 0.018(10)
O3W 0.061(12) 0.088(14) 0.101(15) 0.000(12) 0.021(11) 0.045(11)
O4W 0.046(11) 0.046(11) 0.24(3) -0.016(14) 0.015(16) -0.014(9)
O5W 0.073(12) 0.057(10) 0.056(9) 0.016(8) 0.019(9) 0.030(9)
O6W 0.097(17) 0.13(2) 0.114(18) -0.025(15) 0.077(15) 0.026(14)
O7W 0.060(11) 0.117(16) 0.046(9) -0.055(10) 0.004(8) -0.035(11)
O8W 0.072(14) 0.084(15) 0.16(2) -0.044(16) -0.037(15) -0.018(12)
O9W 0.093(15) 0.080(13) 0.052(10) 0.015(9) -0.017(10) -0.033(11)
O10W 0.085(12) 0.034(8) 0.047(8) 0.005(6) -0.001(8) -0.036(8)
S1 0.0662(12) 0.0612(11) 0.0546(10) -0.0001(8) 0.0165(9) -0.0062(9)
S2 0.0687(12) 0.0601(11) 0.0676(12) -0.0157(9) 0.0409(10) -0.0096(9)

loop_
_atom_type_symbol
_atom_type_description
_atom_type_scat_dispersion_real
_atom_type_scat_dispersion_imag
_atom_type_scat_source
C C 0.0033 0.0016 'International Tables Vol C Tables 4.2.6.8 and 6.1.1.4'
H H 0.0000 0.0000 'International Tables Vol C Tables 4.2.6.8 and 6.1.1.4'
N N 0.0061 0.0033 'International Tables Vol C Tables 4.2.6.8 and 6.1.1.4'
O O 0.0106 0.0060 'International Tables Vol C Tables 4.2.6.8 and 6.1.1.4'
F F 0.0171 0.0103 'International Tables Vol C Tables 4.2.6.8 and 6.1.1.4'
S S 0.1246 0.1234 'International Tables Vol C Tables 4.2.6.8 and 6.1.1.4'
Ir Ir -1.4442 7.9887 'International Tables Vol C Tables 4.2.6.8 and 6.1.1.4'

loop_
_geom_angle_atom_site_label_1
_geom_angle_atom_site_label_2
_geom_angle_atom_site_label_3
_geom_angle
N1 C1 C2 120.3(6)
N1 C1 H1 119.8
C2 C1 H1 119.8
C3 C2 C1 118.1(6)
C3 C2 H2 120.9
C1 C2 H2 120.9
C2 C3 C4 120.5(6)
C2 C3 C11 123.2(6)
C4 C3 C11 116.3(6)
C5 C4 C3 118.5(6)
C5 C4 H4 120.8
C3 C4 H4 120.8
N1 C5 C4 119.6(5)
N1 C5 C6 117.1(5)
C4 C5 C6 123.3(5)
N2 C6 C7 121.5(5)
N2 C6 C5 116.2(5)
C7 C6 C5 122.2(5)
C8 C7 C6 117.0(6)
C8 C7 H7 121.5
C6 C7 H7 121.5
C7 C8 C9 121.5(6)
C7 C8 C12 114.7(6)
C9 C8 C12 123.8(6)
C8 C9 C10 118.9(6)
C8 C9 H9 120.6
C10 C9 H9 120.6
N2 C10 C9 120.8(6)
N2 C10 H10 119.6
C9 C10 H10 119.6
O2 C11 O1 125.0(7)
O2 C11 C3 122.1(7)
O1 C11 C3 112.8(6)
O3 C12 O4 126.7(7)
O3 C12 C8 121.2(6)
O4 C12 C8 111.8(6)
N3 C13 C14 128.3(7)
N3 C13 C18 111.2(6)
C14 C13 C18 120.5(7)
C13 C14 C15 119.0(7)
C13 C14 H14 120.5
C15 C14 H14 120.5
C16 C15 C14 118.0(7)
C16 C15 H15 121.0
C14 C15 H15 121.0
C17 C16 C15 123.4(8)
C17 C16 H16 118.3
C15 C16 H16 118.3
C16 C17 C18 116.4(7)
C16 C17 H17 121.8
C18 C17 H17 121.8
C13 C18 C17 122.6(7)
C13 C18 S1 111.3(6)
C17 C18 S1 126.0(6)
N3 C19 C20 121.9(6)
N3 C19 S1 112.7(5)
C20 C19 S1 125.3(5)
C25 C20 C19 112.2(6)
C25 C20 C21 121.7(7)
C19 C20 C21 126.0(7)
C22 C21 C20 117.5(8)
C22 C21 H21 121.2
C20 C21 H21 121.2
C21 C22 C23 122.9(7)
C21 C22 C26 119.8(8)
C23 C22 C26 116.7(7)
C22 C23 C24 122.2(7)
C22 C23 H23 118.9
C24 C23 H23 118.9
C23 C24 C25 114.4(7)
C23 C24 H24 122.8
C25 C24 H24 122.8
C20 C25 C24 120.8(6)
C20 C25 Ir 115.3(5)
C24 C25 Ir 123.5(5)
F2 C26 F1 116.8(8)
F2 C26 F3 96.5(7)
F1 C26 F3 93.6(8)
F2 C26 C22 119.2(9)
F1 C26 C22 112.4(7)
F3 C26 C22 114.0(8)
C28 C27 C32 119.2(8)
C28 C27 N4 126.5(8)
C32 C27 N4 114.2(7)
C29 C28 C27 117.8(9)
C29 C28 H28 121.1
C27 C28 H28 121.1
C28 C29 C30 125.4(9)
C28 C29 H29 117.3
C30 C29 H29 117.3
C29 C30 C31 113.9(8)
C29 C30 H30 123.0
C31 C30 H30 123.0
C32 C31 C30 118.2(8)
C32 C31 H31 120.9
C30 C31 H31 120.9
C31 C32 C27 125.3(9)
C31 C32 S2 126.0(7)
C27 C32 S2 108.7(6)
N4 C33 C34 120.2(6)
N4 C33 S2 113.7(5)
C34 C33 S2 125.8(5)
C35 C34 C33 128.5(7)
C35 C34 C39 120.5(7)
C33 C34 C39 111.0(6)
C36 C35 C34 121.1(8)
C36 C35 H35 119.4
C34 C35 H35 119.4
C35 C36 C37 120.4(7)
C35 C36 C40 118.5(8)
C37 C36 C40 121.0(8)
C36 C37 C38 122.5(7)
C36 C37 H37 118.8
C38 C37 H37 118.8
C37 C38 C39 119.7(7)
C37 C38 H38 120.1
C39 C38 H38 120.1
C38 C39 C34 115.8(6)
C38 C39 Ir 129.3(5)
C34 C39 Ir 114.8(5)
F4 C40 F5 115.8(7)
F4 C40 F6 103.3(6)
F5 C40 F6 94.9(7)
F4 C40 C36 117.6(9)
F5 C40 C36 110.4(6)
F6 C40 C36 112.1(7)
C39 Ir C25 87.1(3)
C39 Ir N4 80.7(2)
C25 Ir N4 93.7(2)
C39 Ir N3 92.4(2)
C25 Ir N3 78.7(2)
N4 Ir N3 170.05(19)
C39 Ir N2 175.1(2)
C25 Ir N2 97.6(2)
N4 Ir N2 100.4(2)
N3 Ir N2 87.0(2)
C39 Ir N1 98.8(2)
C25 Ir N1 174.1(2)
N4 Ir N1 86.3(2)
N3 Ir N1 101.9(2)
N2 Ir N1 76.58(19)
C1 N1 C5 122.8(5)
C1 N1 Ir 122.5(4)
C5 N1 Ir 114.6(4)
C10 N2 C6 120.2(5)
C10 N2 Ir 123.8(4)
C6 N2 Ir 115.2(4)
C19 N3 C13 116.6(6)
C19 N3 Ir 111.7(5)
C13 N3 Ir 131.6(4)
C33 N4 C27 112.5(6)
C33 N4 Ir 113.0(4)
C27 N4 Ir 134.6(5)
C12 O4 H4A 108.4
H1X O1W H1Y 109.5
H2X O2W H2Y 109.5
H3X O3W H3Y 109.5
H4X O4W H4Y 109.5
H5X O5W H5Y 109.5
H6X O6W H6Y 109.5
H7X O7W H7Y 109.5
H8X O8W H8Y 109.5
H9X O9W H9Y 109.2
H10X O10W H10Y 109.5
C18 S1 C19 88.1(3)
C33 S2 C32 90.8(4)

loop_
_geom_bond_atom_site_label_1
_geom_bond_atom_site_label_2
_geom_bond_distance
C1 N1 1.330(8)
C1 C2 1.430(9)
C1 H1 0.9300
C2 C3 1.343(9)
C2 H2 0.9300
C3 C4 1.432(9)
C3 C11 1.526(9)
C4 C5 1.393(8)
C4 H4 0.9300
C5 N1 1.335(7)
C5 C6 1.449(8)
C6 N2 1.357(7)
C6 C7 1.410(9)
C7 C8 1.378(9)
C7 H7 0.9300
C8 C9 1.385(9)
C8 C12 1.523(9)
C9 C10 1.385(9)
C9 H9 0.9300
C10 N2 1.352(7)
C10 H10 0.9300
C11 O2 1.195(8)
C11 O1 1.239(9)
C12 O3 1.205(8)
C12 O4 1.236(8)
C13 N3 1.357(8)
C13 C14 1.363(9)
C13 C18 1.409(10)
C14 C15 1.491(10)
C14 H14 0.9300
C15 C16 1.407(11)
C15 H15 0.9300
C16 C17 1.390(11)
C16 H16 0.9300
C17 C18 1.435(11)
C17 H17 0.9300
C18 S1 1.753(8)
C19 N3 1.291(8)
C19 C20 1.394(10)
C19 S1 1.771(7)
C20 C25 1.387(9)
C20 C21 1.427(9)
C21 C22 1.368(11)
C21 H21 0.9300
C22 C23 1.373(11)
C22 C26 1.512(11)
C23 C24 1.450(10)
C23 H23 0.9300
C24 C25 1.464(9)
C24 H24 0.9300
C25 Ir 2.025(6)
C26 F2 1.215(10)
C26 F1 1.280(10)
C26 F3 1.291(10)
C27 C28 1.368(12)
C27 C32 1.389(11)
C27 N4 1.407(9)
C28 C29 1.351(12)
C28 H28 0.9300
C29 C30 1.445(11)
C29 H29 0.9300
C30 C31 1.458(12)
C30 H30 0.9300
C31 C32 1.331(11)
C31 H31 0.9300
C32 S2 1.781(9)
C33 N4 1.344(8)
C33 C34 1.424(10)
C33 S2 1.716(7)
C34 C35 1.385(9)
C34 C39 1.457(9)
C35 C36 1.349(11)
C35 H35 0.9300
C36 C37 1.351(11)
C36 C40 1.503(11)
C37 C38 1.389(9)
C37 H37 0.9300
C38 C39 1.426(9)
C38 H38 0.9300
C39 Ir 2.013(6)
C40 F4 1.203(10)
C40 F5 1.332(10)
C40 F6 1.338(10)
Ir N4 2.051(5)
Ir N3 2.089(5)
Ir N2 2.133(5)
Ir N1 2.160(5)
O4 H4A 0.9600
O1W H1X 0.8500
O1W H1Y 0.8500
O2W H2X 0.8500
O2W H2Y 0.8500
O3W H3X 0.8501
O3W H3Y 0.8499
O4W H4X 0.8500
O4W H4Y 0.8500
O5W H5X 0.8500
O5W H5Y 0.8499
O6W H6X 0.8499
O6W H6Y 0.8501
O7W H7X 0.8499
O7W H7Y 0.8500
O8W H8X 0.8501
O8W H8Y 0.8500
O9W H9X 0.8500
O9W H9Y 0.8500
O10W H10X 0.8500
O10W H10Y 0.8500

loop_
_geom_torsion_atom_site_label_1
_geom_torsion_atom_site_label_2
_geom_torsion_atom_site_label_3
_geom_torsion_atom_site_label_4
_geom_torsion
N1 C1 C2 C3 -3.4(11)
C1 C2 C3 C4 2.9(11)
C1 C2 C3 C11 -177.4(7)
C2 C3 C4 C5 0.2(10)
C11 C3 C4 C5 -179.6(6)
C3 C4 C5 N1 -2.9(9)
C3 C4 C5 C6 177.0(6)
N1 C5 C6 N2 -7.0(8)
C4 C5 C6 N2 173.0(6)
N1 C5 C6 C7 169.7(6)
C4 C5 C6 C7 -10.3(10)
N2 C6 C7 C8 -0.9(10)
C5 C6 C7 C8 -177.3(6)
C6 C7 C8 C9 3.0(10)
C6 C7 C8 C12 -179.4(6)
C7 C8 C9 C10 -3.0(11)
C12 C8 C9 C10 179.6(7)
C8 C9 C10 N2 0.9(11)
C2 C3 C11 O2 172.9(8)
C4 C3 C11 O2 -7.4(11)
C2 C3 C11 O1 -3.8(11)
C4 C3 C11 O1 175.9(7)
C7 C8 C12 O3 2.6(11)
C9 C8 C12 O3 -179.9(8)
C7 C8 C12 O4 -171.6(7)
C9 C8 C12 O4 6.0(11)
N3 C13 C14 C15 -179.1(7)
C18 C13 C14 C15 -0.2(10)
C13 C14 C15 C16 1.8(11)
C14 C15 C16 C17 -1.1(13)
C15 C16 C17 C18 -1.1(13)
N3 C13 C18 C17 176.9(7)
C14 C13 C18 C17 -2.1(12)
N3 C13 C18 S1 0.1(8)
C14 C13 C18 S1 -178.9(6)
C16 C17 C18 C13 2.7(12)
C16 C17 C18 S1 179.1(7)
N3 C19 C20 C25 4.5(10)
S1 C19 C20 C25 -176.8(5)
N3 C19 C20 C21 -177.2(7)
S1 C19 C20 C21 1.5(11)
C25 C20 C21 C22 -6.6(11)
C19 C20 C21 C22 175.3(7)
C20 C21 C22 C23 5.2(12)
C20 C21 C22 C26 176.8(7)
C21 C22 C23 C24 -4.1(11)
C26 C22 C23 C24 -175.9(7)
C22 C23 C24 C25 3.7(9)
C19 C20 C25 C24 -174.9(6)
C21 C20 C25 C24 6.8(10)
C19 C20 C25 Ir -1.4(8)
C21 C20 C25 Ir -179.8(5)
C23 C24 C25 C20 -5.0(9)
C23 C24 C25 Ir -177.9(4)
C21 C22 C26 F2 168.8(8)
C23 C22 C26 F2 -19.1(12)
C21 C22 C26 F1 26.7(12)
C23 C22 C26 F1 -161.2(7)
C21 C22 C26 F3 -78.2(10)
C23 C22 C26 F3 93.9(10)
C32 C27 C28 C29 5.3(13)
N4 C27 C28 C29 -178.3(8)
C27 C28 C29 C30 -3.1(14)
C28 C29 C30 C31 0.0(13)
C29 C30 C31 C32 0.8(13)
C30 C31 C32 C27 1.6(15)
C30 C31 C32 S2 -178.6(7)
C28 C27 C32 C31 -4.8(14)
N4 C27 C32 C31 178.3(9)
C28 C27 C32 S2 175.3(7)
N4 C27 C32 S2 -1.5(8)
N4 C33 C34 C35 -179.9(7)
S2 C33 C34 C35 6.2(11)
N4 C33 C34 C39 0.1(8)
S2 C33 C34 C39 -173.8(5)
C33 C34 C35 C36 -178.0(7)
C39 C34 C35 C36 2.1(11)
C34 C35 C36 C37 -3.4(11)
C34 C35 C36 C40 177.6(6)
C35 C36 C37 C38 2.6(11)
C40 C36 C37 C38 -178.4(7)
C36 C37 C38 C39 -0.5(11)
C37 C38 C39 C34 -0.7(9)
C37 C38 C39 Ir -175.6(5)
C35 C34 C39 C38 0.0(9)
C33 C34 C39 C38 -180.0(6)
C35 C34 C39 Ir 175.6(5)
C33 C34 C39 Ir -4.3(7)
C35 C36 C40 F4 23.6(10)
C37 C36 C40 F4 -155.4(7)
C35 C36 C40 F5 -112.4(9)
C37 C36 C40 F5 68.6(9)
C35 C36 C40 F6 143.2(8)
C37 C36 C40 F6 -35.8(11)
C38 C39 Ir C25 -85.8(6)
C34 C39 Ir C25 99.3(5)
C38 C39 Ir N4 180.0(6)
C34 C39 Ir N4 5.0(4)
C38 C39 Ir N3 -7.2(6)
C34 C39 Ir N3 177.8(4)
C38 C39 Ir N2 77(3)
C34 C39 Ir N2 -98(3)
C38 C39 Ir N1 95.2(6)
C34 C39 Ir N1 -79.7(5)
C20 C25 Ir C39 92.3(5)
C24 C25 Ir C39 -94.5(6)
C20 C25 Ir N4 172.7(5)
C24 C25 Ir N4 -14.0(5)
C20 C25 Ir N3 -0.8(5)
C24 C25 Ir N3 172.4(6)
C20 C25 Ir N2 -86.2(5)
C24 C25 Ir N2 87.0(5)
C20 C25 Ir N1 -97(2)
C24 C25 Ir N1 76(2)
C2 C1 N1 C5 0.7(10)
C2 C1 N1 Ir 178.4(5)
C4 C5 N1 C1 2.5(10)
C6 C5 N1 C1 -177.5(6)
C4 C5 N1 Ir -175.4(4)
C6 C5 N1 Ir 4.7(7)
C39 Ir N1 C1 2.5(6)
C25 Ir N1 C1 -168(2)
N4 Ir N1 C1 -77.4(6)
N3 Ir N1 C1 96.9(6)
N2 Ir N1 C1 -179.1(6)
C39 Ir N1 C5 -179.6(5)
C25 Ir N1 C5 10(3)
N4 Ir N1 C5 100.4(5)
N3 Ir N1 C5 -85.3(5)
N2 Ir N1 C5 -1.3(4)
C9 C10 N2 C6 1.2(10)
C9 C10 N2 Ir 170.0(5)
C7 C6 N2 C10 -1.2(10)
C5 C6 N2 C10 175.5(6)
C7 C6 N2 Ir -171.0(5)
C5 C6 N2 Ir 5.7(7)
C39 Ir N2 C10 -153(2)
C25 Ir N2 C10 9.3(6)
N4 Ir N2 C10 104.6(5)
N3 Ir N2 C10 -68.8(5)
N1 Ir N2 C10 -171.8(6)
C39 Ir N2 C6 16(3)
C25 Ir N2 C6 178.7(5)
N4 Ir N2 C6 -86.1(5)
N3 Ir N2 C6 100.5(5)
N1 Ir N2 C6 -2.5(4)
C20 C19 N3 C13 178.4(6)
S1 C19 N3 C13 -0.4(8)
C20 C19 N3 Ir -5.1(8)
S1 C19 N3 Ir 176.0(3)
C14 C13 N3 C19 179.1(7)
C18 C13 N3 C19 0.2(9)
C14 C13 N3 Ir 3.6(11)
C18 C13 N3 Ir -175.3(5)
C39 Ir N3 C19 -83.5(5)
C25 Ir N3 C19 3.1(5)
N4 Ir N3 C19 -37.6(14)
N2 Ir N3 C19 101.5(5)
N1 Ir N3 C19 177.1(5)
C39 Ir N3 C13 92.2(6)
C25 Ir N3 C13 178.8(6)
N4 Ir N3 C13 138.1(11)
N2 Ir N3 C13 -82.8(6)
N1 Ir N3 C13 -7.2(6)
C34 C33 N4 C27 -175.7(6)
S2 C33 N4 C27 -1.1(7)
C34 C33 N4 Ir 4.0(8)
S2 C33 N4 Ir 178.7(3)
C28 C27 N4 C33 -174.8(8)
C32 C27 N4 C33 1.7(9)
C28 C27 N4 Ir 5.5(12)
C32 C27 N4 Ir -178.0(5)
C39 Ir N4 C33 -4.9(4)
C25 Ir N4 C33 -91.3(5)
N3 Ir N4 C33 -51.5(14)
N2 Ir N4 C33 170.2(4)
N1 Ir N4 C33 94.6(4)
C39 Ir N4 C27 174.8(7)
C25 Ir N4 C27 88.4(6)
N3 Ir N4 C27 128.3(11)
N2 Ir N4 C27 -10.1(6)
N1 Ir N4 C27 -85.7(6)
C13 C18 S1 C19 -0.2(6)
C17 C18 S1 C19 -176.9(8)
N3 C19 S1 C18 0.4(6)
C20 C19 S1 C18 -178.4(7)
N4 C33 S2 C32 0.2(5)
C34 C33 S2 C32 174.5(6)
C31 C32 S2 C33 -179.1(9)
C27 C32 S2 C33 0.8(6)
